data_4082309
loop_
_publ_author_name
'Cao, Kai'
'Tsang, Brian'
'Liu, Yibo'
'Chelladural, Daniel'
'Power, William P.'
'Wang, Xiaosong'

_publ_section_title
;
 Synthesis, Cyclization, and Migration Insertion Oligomerization of
 CpFe(CO)2(CH2)3PPh2in Solution
;
_journal_issue 2
_journal_name_full Organometallics
_journal_page_first 531
_journal_paper_doi 10.1021/om4010516
_journal_volume 33
_journal_year 2014
_chemical_formula_sum 'C22 H21 Fe O2 P'
_chemical_formula_weight 404.210
_space_group_IT_number 14
_symmetry_Int_Tables_number 14
_symmetry_space_group_name_Hall '-P 2ybc'
_symmetry_space_group_name_H-M 'P 1 21/c 1'
_audit_creation_date 2013-10-08
_audit_creation_method SHELXL-97
_audit_update_record 2013-10-08
_cell_angle_alpha 90.000
_cell_angle_beta 94.592(2)
_cell_angle_gamma 90.000
_cell_formula_units_Z 4
_cell_length_a 10.3890(4)
_cell_length_b 12.5243(3)
_cell_length_c 14.4003(4)
_cell_volume 1867.68(10)
_refine_ls_R_factor_all 0.031
_cod_data_source_file om4010516_si_002.cif
_cod_data_source_block fe1_0m
_cod_original_cell_volume 1867.7(1)
_cod_original_sg_symbol_Hall -P_2ybc
_cod_database_code 4082309

loop_
_symmetry_equiv_pos_site_id
_symmetry_equiv_pos_as_xyz
1 x,y,z
2 -x,1/2+y,1/2-z
3 -x,-y,-z
4 x,1/2-y,1/2+z

loop_
_atom_site_aniso_label
_atom_site_aniso_U_11
_atom_site_aniso_U_22
_atom_site_aniso_U_33
_atom_site_aniso_U_12
_atom_site_aniso_U_13
_atom_site_aniso_U_23
Fe1 0.02586(12) 0.02518(12) 0.02888(13) -0.00008(8) 0.00395(8) -0.00077(8)
C1 0.0285(7) 0.0351(8) 0.0438(9) 0.0011(6) -0.0003(7) -0.0076(7)
C2 0.0395(9) 0.0508(11) 0.0444(10) 0.0063(8) -0.0116(8) -0.0014(8)
C3 0.0508(10) 0.0407(9) 0.0419(10) 0.0101(8) -0.0056(8) 0.0074(8)
C4 0.0468(9) 0.0324(8) 0.0329(8) 0.0000(7) 0.0043(7) 0.0054(6)
O5 0.0275(6) 0.0718(10) 0.0852(11) 0.0020(6) 0.0085(7) 0.0122(9)
C6 0.0324(8) 0.0345(8) 0.0360(9) 0.0017(6) 0.0017(6) -0.0058(6)
O7 0.0541(8) 0.0723(10) 0.0387(7) 0.0030(7) 0.0155(6) -0.0131(6)
C8 0.050(1) 0.0478(10) 0.047(1) -0.0023(8) 0.0186(8) 0.0141(8)
C9 0.0573(12) 0.0391(10) 0.0597(12) -0.0190(9) -0.0034(9) 0.0132(9)
C10 0.0822(15) 0.0280(9) 0.0566(12) 0.0133(9) 0.0145(11) 0.0071(8)
C11 0.0423(10) 0.0535(11) 0.0616(13) 0.0088(9) 0.0000(9) 0.0231(10)
C12 0.0662(12) 0.0452(10) 0.0329(9) -0.0084(9) -0.0022(8) 0.0102(8)
P13 0.02563(18) 0.02566(18) 0.02617(19) -0.00032(14) 0.00457(14) -0.00073(14)
C14 0.0308(7) 0.0291(7) 0.0308(8) 0.0051(6) 0.0022(6) -0.0029(6)
C15 0.0322(8) 0.0387(9) 0.0395(9) 0.0048(7) 0.0049(6) -0.0058(7)
C16 0.0390(9) 0.0589(12) 0.0497(11) 0.0129(8) 0.0120(8) -0.0092(9)
C17 0.0520(11) 0.0542(12) 0.0574(12) 0.0197(9) 0.0035(9) -0.0234(10)
C18 0.0562(12) 0.0366(10) 0.0700(14) 0.0071(9) -0.0012(10) -0.0206(9)
C19 0.0438(9) 0.0322(8) 0.0533(11) 0.0002(7) 0.0063(8) -0.0053(7)
C20 0.0271(7) 0.0255(7) 0.0377(8) -0.0024(6) 0.0057(6) 0.0008(6)
C21 0.0346(8) 0.0339(8) 0.0400(9) -0.0003(6) 0.0029(7) -0.0008(7)
C22 0.0381(9) 0.0388(9) 0.0544(12) -0.0021(7) -0.0090(8) 0.0010(8)
C23 0.0277(8) 0.0370(9) 0.0769(14) -0.0003(7) -0.0001(8) 0.0032(9)
C24 0.0333(8) 0.0432(10) 0.0667(13) 0.0016(8) 0.0182(8) -0.0041(9)
C25 0.0340(8) 0.0408(9) 0.0440(9) -0.0037(7) 0.0093(7) -0.0065(7)

loop_
_atom_site_label
_atom_site_type_symbol
_atom_site_fract_x
_atom_site_fract_y
_atom_site_fract_z
_atom_site_occupancy
_atom_site_symmetry_multiplicity
_atom_site_Wyckoff_symbol
_atom_site_calc_flag
_atom_site_thermal_displace_type
_atom_site_U_iso_or_equiv
Fe1 Fe 0.2666(0) 0.6581(0) 0.0438(0) 1.000 4 e d Uani 0.02654(8)
C1 C 0.1016(2) 0.7136(1) -0.0115(1) 1.000 4 e d Uani 0.0359(4)
C2 C 0.0960(2) 0.7893(2) -0.0960(1) 1.000 4 e d Uani 0.0457(4)
H2A H 0.1434 0.7573 -0.1443 1.000 4 e calc Uiso 0.05500
H2B H 0.0068 0.7969 -0.1205 1.000 4 e calc Uiso 0.05500
C3 C 0.1517(2) 0.9001(2) -0.0735(1) 1.000 4 e d Uani 0.0450(4)
H3A H 0.1350 0.9455 -0.1277 1.000 4 e calc Uiso 0.05400
H3B H 0.1069 0.9308 -0.0233 1.000 4 e calc Uiso 0.05400
C4 C 0.2965(2) 0.9007(1) -0.0453(1) 1.000 4 e d Uani 0.0373(4)
H4A H 0.3257 0.9736 -0.0347 1.000 4 e calc Uiso 0.04500
H4B H 0.3426 0.8709 -0.0952 1.000 4 e calc Uiso 0.04500
O5 O -0.0010(1) 0.6907(1) 0.0187(1) 1.000 4 e d Uani 0.0613(4)
C6 C 0.3316(2) 0.6508(1) -0.0628(1) 1.000 4 e d Uani 0.0344(3)
O7 O 0.3812(1) 0.6437(1) -0.1316(1) 1.000 4 e d Uani 0.0544(4)
C8 C 0.1904(2) 0.5946(2) 0.1634(1) 1.000 4 e d Uani 0.0475(4)
H8A H 0.1160 0.6223 0.1936 1.000 4 e calc Uiso 0.05700
C9 C 0.1866(2) 0.5168(2) 0.0929(2) 1.000 4 e d Uani 0.0525(5)
H9A H 0.1094 0.4802 0.0654 1.000 4 e calc Uiso 0.06300
C10 C 0.3153(2) 0.4972(2) 0.0725(2) 1.000 4 e d Uani 0.0551(5)
H10A H 0.3428 0.4451 0.0274 1.000 4 e calc Uiso 0.06600
C11 C 0.3973(2) 0.5619(2) 0.1306(2) 1.000 4 e d Uani 0.0527(5)
H11A H 0.4918 0.5638 0.1327 1.000 4 e calc Uiso 0.06300
C12 C 0.3200(2) 0.6219(2) 0.1857(1) 1.000 4 e d Uani 0.0484(5)
H12A H 0.3514 0.6735 0.2334 1.000 4 e calc Uiso 0.05800
P13 P 0.3313(0) 0.8221(0) 0.0609(0) 1.000 4 e d Uani 0.02569(10)
C14 C 0.2642(1) 0.9093(1) 0.1469(1) 1.000 4 e d Uani 0.0302(3)
C15 C 0.1538(2) 0.8804(1) 0.1884(1) 1.000 4 e d Uani 0.0367(4)
H15A H 0.1150 0.8148 0.1741 1.000 4 e calc Uiso 0.04400
C16 C 0.1002(2) 0.9484(2) 0.2514(1) 1.000 4 e d Uani 0.0488(5)
H16A H 0.0259 0.9283 0.2789 1.000 4 e calc Uiso 0.05900
C17 C 0.1570(2) 1.0452(2) 0.2728(2) 1.000 4 e d Uani 0.0546(5)
H17A H 0.1223 1.0900 0.3159 1.000 4 e calc Uiso 0.06500
C18 C 0.2657(2) 1.0760(2) 0.2304(2) 1.000 4 e d Uani 0.0546(5)
H18A H 0.3032 1.1421 0.2443 1.000 4 e calc Uiso 0.06500
C19 C 0.3189(2) 1.0091(1) 0.1674(1) 1.000 4 e d Uani 0.0429(4)
H19A H 0.3915 1.0307 0.1385 1.000 4 e calc Uiso 0.05200
C20 C 0.5065(1) 0.8303(1) 0.0866(1) 1.000 4 e d Uani 0.0299(3)
C21 C 0.5634(2) 0.8548(1) 0.1746(1) 1.000 4 e d Uani 0.0362(3)
H21A H 0.5121 0.8735 0.2220 1.000 4 e calc Uiso 0.04300
C22 C 0.6973(2) 0.8514(1) 0.1920(1) 1.000 4 e d Uani 0.0444(4)
H22A H 0.7348 0.8691 0.2507 1.000 4 e calc Uiso 0.05300
C23 C 0.7740(2) 0.8220(1) 0.1230(2) 1.000 4 e d Uani 0.0474(5)
H23A H 0.8632 0.8193 0.1353 1.000 4 e calc Uiso 0.05700
C24 C 0.7191(2) 0.7964(2) 0.0355(2) 1.000 4 e d Uani 0.0470(4)
H24A H 0.7712 0.7763 -0.0111 1.000 4 e calc Uiso 0.05600
C25 C 0.5861(2) 0.8007(1) 0.0171(1) 1.000 4 e d Uani 0.0393(4)
H25A H 0.5495 0.7836 -0.0421 1.000 4 e calc Uiso 0.04700

loop_
_atom_type_symbol
_atom_type_radius_bond
Fe 1.200
C 1.200
H 1.200
O 1.200
P 1.200

loop_
_geom_angle_atom_site_label_1
_geom_angle_atom_site_label_2
_geom_angle_atom_site_label_3
_geom_angle
_geom_angle_publ_flag
C6 Fe1 C1 92.76(7) no
C6 Fe1 C9 116.60(8) no
C1 Fe1 C9 94.54(8) no
C6 Fe1 C8 154.81(8) no
C1 Fe1 C8 95.32(8) no
C9 Fe1 C8 38.99(8) no
C6 Fe1 C10 91.11(8) no
C1 Fe1 C10 127.36(8) no
C9 Fe1 C10 39.21(8) no
C8 Fe1 C10 65.14(8) no
C6 Fe1 C12 138.88(8) no
C1 Fe1 C12 128.34(8) no
C9 Fe1 C12 64.93(8) no
C8 Fe1 C12 38.71(8) no
C10 Fe1 C12 64.37(8) no
C6 Fe1 C11 102.39(8) no
C1 Fe1 C11 158.52(8) no
C9 Fe1 C11 65.13(8) no
C8 Fe1 C11 64.74(8) no
C10 Fe1 C11 38.53(9) no
C12 Fe1 C11 38.13(8) no
C6 Fe1 P13 90.61(5) no
C1 Fe1 P13 87.86(5) no
C9 Fe1 P13 152.46(6) no
C8 Fe1 P13 113.47(6) no
C10 Fe1 P13 144.59(7) no
C12 Fe1 P13 92.23(6) no
C11 Fe1 P13 106.90(6) no
O5 C1 C2 116.70(15) no
O5 C1 Fe1 122.21(14) no
C2 C1 Fe1 121.09(12) no
C3 C2 C1 113.72(14) no
C3 C2 H2A 108.80 no
C1 C2 H2A 108.80 no
C3 C2 H2B 108.80 no
C1 C2 H2B 108.80 no
H2A C2 H2B 107.70 no
C4 C3 C2 114.14(14) no
C4 C3 H3A 108.70 no
C2 C3 H3A 108.70 no
C4 C3 H3B 108.70 no
C2 C3 H3B 108.70 no
H3A C3 H3B 107.60 no
C3 C4 P13 110.17(12) no
C3 C4 H4A 109.60 no
P13 C4 H4A 109.60 no
C3 C4 H4B 109.60 no
P13 C4 H4B 109.60 no
H4A C4 H4B 108.10 no
O7 C6 Fe1 176.18(16) no
C12 C8 C9 107.73(18) no
C12 C8 Fe1 71.18(10) no
C9 C8 Fe1 70.22(10) no
C12 C8 H8A 126.10 no
C9 C8 H8A 126.10 no
Fe1 C8 H8A 126.10 no
C8 C9 C10 107.39(18) no
C8 C9 Fe1 70.79(10) no
C10 C9 Fe1 70.75(10) no
C8 C9 H9A 126.30 no
C10 C9 H9A 126.30 no
Fe1 C9 H9A 126.30 no
C11 C10 C9 108.38(18) no
C11 C10 Fe1 71.93(11) no
C9 C10 Fe1 70.04(10) no
C11 C10 H10A 125.80 no
C9 C10 H10A 125.80 no
Fe1 C10 H10A 125.80 no
C12 C11 C10 107.48(18) no
C12 C11 Fe1 70.19(11) no
C10 C11 Fe1 69.54(11) no
C12 C11 H11A 126.30 no
C10 C11 H11A 126.30 no
Fe1 C11 H11A 126.30 no
C11 C12 C8 109.00(19) no
C11 C12 Fe1 71.68(11) no
C8 C12 Fe1 70.12(11) no
C11 C12 H12A 125.50 no
C8 C12 H12A 125.50 no
Fe1 C12 H12A 125.50 no
C4 P13 C20 105.45(7) no
C4 P13 C14 100.61(8) no
C20 P13 C14 104.82(7) no
C4 P13 Fe1 112.10(6) no
C20 P13 Fe1 111.68(5) no
C14 P13 Fe1 120.67(5) no
C15 C14 C19 118.81(15) no
C15 C14 P13 120.64(12) no
C19 C14 P13 120.43(12) no
C14 C15 C16 120.62(17) no
C14 C15 H15A 119.70 no
C16 C15 H15A 119.70 no
C17 C16 C15 119.99(18) no
C17 C16 H16A 120.00 no
C15 C16 H16A 120.00 no
C16 C17 C18 119.94(17) no
C16 C17 H17A 120.00 no
C18 C17 H17A 120.00 no
C17 C18 C19 120.38(18) no
C17 C18 H18A 119.80 no
C19 C18 H18A 119.80 no
C18 C19 C14 120.23(17) no
C18 C19 H19A 119.90 no
C14 C19 H19A 119.90 no
C21 C20 C25 118.59(15) no
C21 C20 P13 122.73(12) no
C25 C20 P13 118.39(12) no
C20 C21 C22 120.18(16) no
C20 C21 H21A 119.90 no
C22 C21 H21A 119.90 no
C23 C22 C21 120.49(18) no
C23 C22 H22A 119.80 no
C21 C22 H22A 119.80 no
C22 C23 C24 120.09(16) no
C22 C23 H23A 120.00 no
C24 C23 H23A 120.00 no
C23 C24 C25 119.98(17) no
C23 C24 H24A 120.00 no
C25 C24 H24A 120.00 no
C24 C25 C20 120.65(17) no
C24 C25 H25A 119.70 no
C20 C25 H25A 119.70 no

loop_
_geom_bond_atom_site_label_1
_geom_bond_atom_site_label_2
_geom_bond_distance
_geom_bond_publ_flag
Fe1 C6 1.7291(17) no
Fe1 C1 1.9601(16) no
Fe1 C9 2.1006(18) no
Fe1 C8 2.1081(17) no
Fe1 C10 2.1098(18) no
Fe1 C12 2.1218(18) no
Fe1 C11 2.1409(18) no
Fe1 P13 2.1699(4) no
C1 O5 1.218(2) no
C1 C2 1.539(3) no
C2 C3 1.529(3) no
C2 H2A 0.9700 no
C2 H2B 0.9700 no
C3 C4 1.526(3) no
C3 H3A 0.9700 no
C3 H3B 0.9700 no
C4 P13 1.8297(16) no
C4 H4A 0.9700 no
C4 H4B 0.9700 no
C6 O7 1.156(2) no
C8 C12 1.402(3) no
C8 C9 1.405(3) no
C8 H8A 0.9800 no
C9 C10 1.413(3) no
C9 H9A 0.9800 no
C10 C11 1.403(3) no
C10 H10A 0.9800 no
C11 C12 1.393(3) no
C11 H11A 0.9800 no
C12 H12A 0.9800 no
P13 C20 1.8306(15) no
P13 C14 1.8309(15) no
C14 C15 1.384(2) no
C14 C19 1.394(2) no
C15 C16 1.393(2) no
C15 H15A 0.9300 no
C16 C17 1.372(3) no
C16 H16A 0.9300 no
C17 C18 1.381(3) no
C17 H17A 0.9300 no
C18 C19 1.383(3) no
C18 H18A 0.9300 no
C19 H19A 0.9300 no
C20 C21 1.389(2) no
C20 C25 1.399(2) no
C21 C22 1.394(2) no
C21 H21A 0.9300 no
C22 C23 1.373(3) no
C22 H22A 0.9300 no
C23 C24 1.378(3) no
C23 H23A 0.9300 no
C24 C25 1.387(2) no
C24 H24A 0.9300 no
C25 H25A 0.9300 no
